data_2214869
loop_
_publ_author_name
'Shustova, Natalia B.'
'Peryshkov, Dimitry V.'
'Kareev, Ivan E.'
'Boltalina, Olga V.'
'Strauss, Steven H.'

_publ_section_title
;1,6,11,16,18,24,27,36-Octakis(trifluoromethyl)-1,6,11,16,18,24,27,36-octahydro(C~60~--<i>I~h~</i>)[5,6]fullerene
 deuterochloroform solvate
;
_journal_coeditor_code TK2170
_journal_issue 8
_journal_name_full 'Acta Crystallographica Section E'
_journal_page_first o3398
_journal_page_last o3398
_journal_paper_doi 10.1107/S1600536807031704
_journal_volume 63
_journal_year 2007
_chemical_formula_iupac 'C68 F24 , C D Cl3'
_chemical_formula_moiety 'C68 F24 , C D Cl3'
_chemical_formula_sum 'C69 Cl3 D F24'
_chemical_formula_weight 1393.05
_chemical_name_systematic
;
1,6,11,16,18,24,27,36-Octakis(trifluoromethyl)-1,6,11,16,18,24,27,36-
octahydro(C~60~-I~h~)[5,6]fullerene deuterochloroform solvate
;
_space_group_IT_number 14
_symmetry_cell_setting monoclinic
_symmetry_space_group_name_Hall '-P 2ybc'
_symmetry_space_group_name_H-M 'P 1 21/c 1'
_atom_sites_solution_primary direct
_atom_sites_solution_secondary difmap
_cell_angle_alpha 90
_cell_angle_beta 99.821(2)
_cell_angle_gamma 90
_cell_formula_units_Z 4
_cell_length_a 14.5346(6)
_cell_length_b 15.5805(7)
_cell_length_c 20.1746(9)
_cell_measurement_reflns_used 999
_cell_measurement_temperature 100(2)
_cell_measurement_theta_max 32.6
_cell_measurement_theta_min 1.7
_cell_volume 4501.7(3)
_computing_cell_refinement APEX2
_computing_data_collection 'APEX2 (Bruker, 2000)'
_computing_data_reduction APEX2
_computing_molecular_graphics SHELXTL
_computing_publication_material SHELXTL
_computing_structure_refinement SHELXTL
_computing_structure_solution 'SHELXTL (Bruker, 2000)'
_diffrn_ambient_temperature 100(2)
_diffrn_measured_fraction_theta_full 0.999
_diffrn_measured_fraction_theta_max 0.999
_diffrn_measurement_device_type 'Bruker Kappa APEXII'
_diffrn_measurement_method '\f and \w'
_diffrn_radiation_monochromator graphite
_diffrn_radiation_source 'fine-focus sealed tube'
_diffrn_radiation_type MoK\a
_diffrn_radiation_wavelength 0.71073
_diffrn_reflns_av_R_equivalents 0.058
_diffrn_reflns_av_sigmaI/netI 0.065
_diffrn_reflns_limit_h_max 20
_diffrn_reflns_limit_h_min -21
_diffrn_reflns_limit_k_max 23
_diffrn_reflns_limit_k_min -21
_diffrn_reflns_limit_l_max 30
_diffrn_reflns_limit_l_min -30
_diffrn_reflns_number 99651
_diffrn_reflns_theta_full 32.6
_diffrn_reflns_theta_max 32.6
_diffrn_reflns_theta_min 1.7
_diffrn_standards_decay_% 0
_diffrn_standards_interval_count 0
_diffrn_standards_interval_time 0
_diffrn_standards_number 0
_exptl_absorpt_coefficient_mu 0.361
_exptl_absorpt_correction_T_max 0.982
_exptl_absorpt_correction_T_min 0.888
_exptl_absorpt_correction_type multi-scan
_exptl_absorpt_process_details '(SADABS; Bruker, 2000)'
_exptl_crystal_colour red
_exptl_crystal_density_diffrn 2.055
_exptl_crystal_description plate
_exptl_crystal_F_000 2728
_exptl_crystal_size_max 0.34
_exptl_crystal_size_mid 0.20
_exptl_crystal_size_min 0.05
_refine_diff_density_max 0.81
_refine_diff_density_min -1.31
_refine_ls_extinction_method none
_refine_ls_goodness_of_fit_ref 1.03
_refine_ls_hydrogen_treatment constr
_refine_ls_matrix_type full
_refine_ls_number_parameters 865
_refine_ls_number_reflns 16373
_refine_ls_number_restraints 0
_refine_ls_restrained_S_all 1.03
_refine_ls_R_factor_all 0.104
_refine_ls_R_factor_gt 0.054
_refine_ls_shift/su_max 0.001
_refine_ls_shift/su_mean 0.000
_refine_ls_structure_factor_coef Fsqd
_refine_ls_weighting_details 'calc w = 1/[\s^2^(Fo^2^)+(0.0671P)^2^+3.3603P] where P=(Fo^2^+2Fc^2^)/3'
_refine_ls_weighting_scheme calc
_refine_ls_wR_factor_gt 0.128
_refine_ls_wR_factor_ref 0.150
_reflns_number_gt 10149
_reflns_number_total 16373
_reflns_threshold_expression I>2\s(I)
_cod_data_source_file tk2170.cif
_cod_data_source_block I
_cod_original_sg_symbol_H-M 'P 21/c'
_cod_database_code 2214869
_cod_database_fobs_code 2214869

loop_
_symmetry_equiv_pos_as_xyz
'x, y, z'
'-x, y+1/2, -z+1/2'
'-x, -y, -z'
'x, -y-1/2, z-1/2'

loop_
_atom_site_type_symbol
_atom_site_label
_atom_site_fract_x
_atom_site_fract_y
_atom_site_fract_z
_atom_site_U_iso_or_equiv
_atom_site_adp_type
_atom_site_calc_flag
_atom_site_refinement_flags
_atom_site_occupancy
C C1 0.22954(14) 0.51270(13) 0.71157(10) 0.0119(4) Uani d . 1
C C2 0.31195(13) 0.47443(13) 0.75999(10) 0.0122(4) Uani d . 1
C C3 0.37706(14) 0.43914(13) 0.72152(10) 0.0120(4) Uani d . 1
C C4 0.33256(14) 0.44155(13) 0.65064(10) 0.0124(4) Uani d . 1
C C5 0.24620(14) 0.47497(13) 0.64361(10) 0.0122(4) Uani d . 1
C C6 0.16767(14) 0.45221(13) 0.58603(10) 0.0122(4) Uani d . 1
C C7 0.08260(13) 0.42002(12) 0.61501(10) 0.0116(4) Uani d . 1
C C8 0.06967(13) 0.43661(12) 0.67850(10) 0.0119(4) Uani d . 1
C C9 0.14044(13) 0.47654(12) 0.72942(10) 0.0118(4) Uani d . 1
C C10 0.13275(14) 0.44108(13) 0.79026(10) 0.0119(4) Uani d . 1
C C11 0.21231(14) 0.43500(13) 0.84895(10) 0.0126(4) Uani d . 1
C C12 0.30475(14) 0.44021(13) 0.82144(10) 0.0126(4) Uani d . 1
C C13 0.36336(14) 0.37005(13) 0.84673(10) 0.0131(4) Uani d . 1
C C14 0.43056(14) 0.33913(13) 0.81079(10) 0.0131(4) Uani d . 1
C C15 0.43964(13) 0.37626(13) 0.74774(10) 0.0125(4) Uani d . 1
C C16 0.48223(14) 0.31089(13) 0.70478(10) 0.0138(4) Uani d . 1
C C17 0.42311(14) 0.30696(13) 0.63493(10) 0.0132(4) Uani d . 1
C C18 0.36765(13) 0.38418(13) 0.59986(10) 0.0125(4) Uani d . 1
C C19 0.28377(14) 0.33905(13) 0.55855(10) 0.0131(4) Uani d . 1
C C20 0.19455(14) 0.36916(13) 0.55264(10) 0.0129(4) Uani d . 1
C C21 0.11890(14) 0.30888(13) 0.54595(10) 0.0130(4) Uani d . 1
C C22 0.04858(14) 0.33898(13) 0.58249(10) 0.0127(4) Uani d . 1
C C23 -0.00237(13) 0.28128(13) 0.61350(10) 0.0132(4) Uani d . 1
C C24 -0.03997(13) 0.30422(13) 0.67805(10) 0.0120(4) Uani d . 1
C C25 0.01605(13) 0.37749(13) 0.71364(10) 0.0119(4) Uani d . 1
C C26 0.05413(14) 0.37925(13) 0.78009(10) 0.0121(4) Uani d . 1
C C27 0.04584(14) 0.30608(13) 0.82818(10) 0.0132(4) Uani d . 1
C C28 0.14437(14) 0.28551(13) 0.86735(10) 0.0133(4) Uani d . 1
C C29 0.21721(14) 0.34206(13) 0.87615(10) 0.0137(4) Uani d . 1
C C30 0.31094(14) 0.31034(14) 0.88086(10) 0.0138(4) Uani d . 1
C C31 0.32936(14) 0.22274(14) 0.87955(10) 0.0149(4) Uani d . 1
C C32 0.39982(14) 0.19058(14) 0.84261(10) 0.0149(4) Uani d . 1
C C33 0.44895(14) 0.24785(13) 0.80846(10) 0.0142(4) Uani d . 1
C C34 0.46981(13) 0.22705(13) 0.74309(10) 0.0136(4) Uani d . 1
C C35 0.43829(14) 0.15167(13) 0.71288(11) 0.0148(4) Uani d . 1
C C36 0.40829(14) 0.14344(13) 0.63628(11) 0.0152(4) Uani d . 1
C C37 0.38769(14) 0.23243(13) 0.60682(10) 0.0135(4) Uani d . 1
C C38 0.30168(14) 0.24885(13) 0.55832(10) 0.0137(4) Uani d . 1
C C39 0.23019(15) 0.19004(13) 0.54784(10) 0.0143(4) Uani d . 1
C C40 0.13594(14) 0.22051(13) 0.54197(10) 0.0136(4) Uani d . 1
C C41 0.08435(14) 0.16073(13) 0.57607(10) 0.0139(4) Uani d . 1
C C42 0.01719(14) 0.19157(13) 0.61230(10) 0.0137(4) Uani d . 1
C C43 0.00952(14) 0.15484(13) 0.67717(10) 0.0131(4) Uani d . 1
C C44 -0.01543(13) 0.22188(13) 0.71973(10) 0.0128(4) Uani d . 1
C C45 0.02385(14) 0.22293(13) 0.78671(10) 0.0132(4) Uani d . 1
C C46 0.08854(14) 0.15709(13) 0.81393(10) 0.0141(4) Uani d . 1
C C47 0.16171(14) 0.19491(13) 0.86302(10) 0.0143(4) Uani d . 1
C C48 0.25307(15) 0.16337(14) 0.87047(10) 0.0155(4) Uani d . 1
C C49 0.27510(15) 0.09381(13) 0.82797(11) 0.0159(4) Uani d . 1
C C50 0.36617(14) 0.11167(13) 0.81069(11) 0.0153(4) Uani d . 1
C C52 0.31046(15) 0.05660(13) 0.69644(11) 0.0160(4) Uani d . 1
C C51 0.38363(14) 0.09373(13) 0.74610(11) 0.0159(4) Uani d . 1
C C53 0.31764(15) 0.09096(13) 0.63196(11) 0.0162(4) Uani d . 1
C C54 0.23746(15) 0.10979(13) 0.58680(10) 0.0153(4) Uani d . 1
C C55 0.14711(15) 0.09228(13) 0.60372(11) 0.0154(4) Uani d . 1
C C56 0.13946(15) 0.05629(13) 0.66603(11) 0.0156(4) Uani d . 1
C C57 0.06917(14) 0.08813(13) 0.70320(10) 0.0141(4) Uani d . 1
C C58 0.10952(15) 0.08903(13) 0.77358(11) 0.0151(4) Uani d . 1
C C59 0.20490(15) 0.05780(13) 0.78024(11) 0.0156(4) Uani d . 1
C C60 0.22246(15) 0.03785(13) 0.71339(11) 0.0158(4) Uani d . 1
C C61 0.23418(15) 0.61124(13) 0.70994(11) 0.0160(4) Uani d . 1
C C62 0.13984(15) 0.52462(14) 0.53379(11) 0.0169(4) Uani d . 1
C C63 0.20979(15) 0.50065(14) 0.90533(11) 0.0169(4) Uani d . 1
C C64 0.58647(14) 0.33052(14) 0.70584(11) 0.0166(4) Uani d . 1
C C65 0.42188(15) 0.43631(14) 0.55408(11) 0.0177(4) Uani d . 1
C C66 -0.14472(14) 0.32420(13) 0.66104(10) 0.0135(4) Uani d . 1
C C67 -0.02525(15) 0.32071(14) 0.87504(10) 0.0155(4) Uani d . 1
C C68 0.47841(15) 0.09581(14) 0.60102(12) 0.0188(4) Uani d . 1
C C69 0.68341(18) 0.30051(17) 0.98786(14) 0.0290(5) Uani d . 1
D D691 0.6858 0.3219 1.0349 0.035 Uiso calc R 1
Cl Cl1 0.62123(6) 0.37552(5) 0.93253(4) 0.0537(2) Uani d . 1
Cl Cl2 0.62609(6) 0.20279(5) 0.98064(6) 0.0564(2) Uani d . 1
Cl Cl3 0.79819(5) 0.29047(5) 0.97296(4) 0.04089(18) Uani d . 1
F F611 0.31448(10) 0.63788(8) 0.69331(8) 0.0255(3) Uani d . 1
F F612 0.22776(10) 0.64561(8) 0.76941(7) 0.0252(3) Uani d . 1
F F613 0.16494(10) 0.64384(9) 0.66515(7) 0.0264(3) Uani d . 1
F F621 0.21276(10) 0.57120(9) 0.52435(7) 0.0278(3) Uani d . 1
F F622 0.07730(10) 0.57817(9) 0.55216(7) 0.0279(3) Uani d . 1
F F623 0.10111(11) 0.49154(9) 0.47448(7) 0.0278(3) Uani d . 1
F F631 0.28373(10) 0.49032(9) 0.95411(7) 0.0271(3) Uani d . 1
F F632 0.13408(11) 0.49217(11) 0.93358(8) 0.0332(4) Uani d . 1
F F633 0.21160(11) 0.58085(9) 0.88351(7) 0.0271(3) Uani d . 1
F F641 0.62551(9) 0.27344(9) 0.67054(8) 0.0265(3) Uani d . 1
F F642 0.63347(9) 0.32981(10) 0.76843(7) 0.0282(3) Uani d . 1
F F643 0.59864(9) 0.40800(9) 0.68020(8) 0.0267(3) Uani d . 1
F F651 0.46681(12) 0.38468(10) 0.51812(8) 0.0378(4) Uani d . 1
F F652 0.48295(10) 0.48998(10) 0.58856(8) 0.0323(4) Uani d . 1
F F653 0.36383(10) 0.48368(10) 0.51031(7) 0.0279(3) Uani d . 1
F F661 -0.15923(9) 0.39304(8) 0.62046(7) 0.0201(3) Uani d . 1
F F662 -0.18186(8) 0.34158(9) 0.71544(6) 0.0182(3) Uani d . 1
F F663 -0.19178(8) 0.25846(8) 0.62891(6) 0.0186(3) Uani d . 1
F F671 -0.00442(10) 0.38995(9) 0.91402(7) 0.0227(3) Uani d . 1
F F672 -0.02650(9) 0.25319(9) 0.91616(6) 0.0193(3) Uani d . 1
F F673 -0.11104(9) 0.33158(9) 0.84072(6) 0.0213(3) Uani d . 1
F F681 0.49604(9) 0.01739(9) 0.62755(7) 0.0248(3) Uani d . 1
F F682 0.56018(9) 0.13640(9) 0.60644(8) 0.0271(3) Uani d . 1
F F683 0.44498(10) 0.08603(9) 0.53539(7) 0.0259(3) Uani d . 1

loop_
_atom_site_aniso_label
_atom_site_aniso_U_11
_atom_site_aniso_U_22
_atom_site_aniso_U_33
_atom_site_aniso_U_12
_atom_site_aniso_U_13
_atom_site_aniso_U_23
C1 0.0119(9) 0.0102(8) 0.0136(9) -0.0004(7) 0.0017(7) 0.0007(7)
C2 0.0099(8) 0.0116(9) 0.0146(9) -0.0026(7) 0.0002(7) -0.0015(7)
C3 0.0111(9) 0.0114(9) 0.0133(9) -0.0035(7) 0.0016(7) 0.0012(7)
C4 0.0127(9) 0.0109(9) 0.0136(9) -0.0034(7) 0.0023(7) 0.0011(7)
C5 0.0120(9) 0.0114(9) 0.0136(9) -0.0012(7) 0.0032(7) 0.0030(7)
C6 0.0124(9) 0.0127(9) 0.0116(9) -0.0013(7) 0.0018(7) 0.0028(7)
C7 0.0093(8) 0.0113(9) 0.0135(9) 0.0008(7) -0.0004(7) 0.0038(7)
C8 0.0095(8) 0.0107(9) 0.0149(9) 0.0014(7) 0.0002(7) 0.0015(7)
C9 0.0099(8) 0.0104(9) 0.0149(9) 0.0005(7) 0.0012(7) -0.0002(7)
C10 0.0114(9) 0.0118(9) 0.0123(9) -0.0001(7) 0.0016(7) -0.0021(7)
C11 0.0125(9) 0.0138(9) 0.0113(8) -0.0018(7) 0.0012(7) -0.0017(7)
C12 0.0117(9) 0.0116(9) 0.0140(9) -0.0037(7) 0.0006(7) -0.0038(7)
C13 0.0127(9) 0.0141(9) 0.0115(9) -0.0028(7) -0.0008(7) -0.0005(7)
C14 0.0097(9) 0.0138(9) 0.0144(9) -0.0015(7) -0.0016(7) 0.0001(7)
C15 0.0080(8) 0.0138(9) 0.0154(9) -0.0027(7) 0.0011(7) -0.0005(7)
C16 0.0103(9) 0.0138(9) 0.0169(9) -0.0014(7) 0.0010(7) 0.0004(7)
C17 0.0103(9) 0.0152(9) 0.0149(9) -0.0006(7) 0.0039(7) 0.0006(7)
C18 0.0105(9) 0.0149(9) 0.0127(9) -0.0006(7) 0.0038(7) 0.0018(7)
C19 0.0143(9) 0.0169(10) 0.0090(8) -0.0017(7) 0.0041(7) 0.0006(7)
C20 0.0154(9) 0.0142(9) 0.0089(8) -0.0008(7) 0.0019(7) 0.0014(7)
C21 0.0120(9) 0.0185(10) 0.0083(8) -0.0011(7) 0.0007(7) -0.0002(7)
C22 0.0107(9) 0.0169(10) 0.0096(8) 0.0002(7) -0.0010(7) 0.0007(7)
C23 0.0090(8) 0.0169(10) 0.0124(9) -0.0008(7) -0.0015(7) 0.0003(7)
C24 0.0085(8) 0.0126(9) 0.0148(9) -0.0016(7) 0.0016(7) 0.0011(7)
C25 0.0096(8) 0.0125(9) 0.0138(9) -0.0005(7) 0.0030(7) 0.0004(7)
C26 0.0108(8) 0.0137(9) 0.0127(9) 0.0008(7) 0.0041(7) -0.0009(7)
C27 0.0115(9) 0.0166(9) 0.0116(9) -0.0011(7) 0.0027(7) 0.0014(7)
C28 0.0146(9) 0.0171(10) 0.0085(8) -0.0012(7) 0.0029(7) 0.0014(7)
C29 0.0157(9) 0.0164(10) 0.0086(8) -0.0010(8) 0.0011(7) -0.0005(7)
C30 0.0134(9) 0.0180(10) 0.0087(8) -0.0018(7) -0.0014(7) 0.0002(7)
C31 0.0141(9) 0.0180(10) 0.0111(9) -0.0003(8) -0.0017(7) 0.0031(7)
C32 0.0124(9) 0.0158(10) 0.0149(9) 0.0025(7) -0.0021(7) 0.0038(7)
C33 0.0098(9) 0.0157(9) 0.0153(9) 0.0005(7) -0.0030(7) 0.0023(7)
C34 0.0073(8) 0.0148(9) 0.0181(9) 0.0021(7) 0.0002(7) 0.0031(8)
C35 0.0116(9) 0.0143(9) 0.0181(10) 0.0033(7) 0.0010(7) 0.0010(8)
C36 0.0131(9) 0.0130(9) 0.0194(10) 0.0011(7) 0.0027(8) -0.0015(8)
C37 0.0108(9) 0.0160(9) 0.0145(9) 0.0003(7) 0.0043(7) -0.0005(7)
C38 0.0136(9) 0.0169(9) 0.0110(8) 0.0004(7) 0.0037(7) -0.0013(7)
C39 0.0156(9) 0.0158(10) 0.0121(9) -0.0002(7) 0.0037(7) -0.0045(7)
C40 0.0138(9) 0.0170(10) 0.0097(8) -0.0017(7) 0.0013(7) -0.0020(7)
C41 0.0117(9) 0.0159(9) 0.0132(9) -0.0036(7) -0.0006(7) -0.0031(7)
C42 0.0099(9) 0.0156(9) 0.0147(9) -0.0034(7) -0.0003(7) -0.0033(7)
C43 0.0101(9) 0.0129(9) 0.0159(9) -0.0040(7) 0.0006(7) -0.0002(7)
C44 0.0092(8) 0.0136(9) 0.0161(9) -0.0024(7) 0.0034(7) 0.0002(7)
C45 0.0111(9) 0.0131(9) 0.0158(9) -0.0033(7) 0.0038(7) 0.0009(7)
C46 0.0133(9) 0.0142(9) 0.0149(9) -0.0033(7) 0.0031(7) 0.0031(7)
C47 0.0152(9) 0.0163(10) 0.0118(9) -0.0023(8) 0.0034(7) 0.0045(7)
C48 0.0166(10) 0.0171(10) 0.0118(9) 0.0006(8) 0.0000(7) 0.0067(7)
C49 0.0171(10) 0.0128(9) 0.0168(10) 0.0003(7) -0.0001(8) 0.0057(8)
C50 0.0139(9) 0.0122(9) 0.0184(10) 0.0022(7) -0.0013(8) 0.0057(8)
C52 0.0159(10) 0.0101(9) 0.0214(10) 0.0014(7) 0.0015(8) -0.0014(8)
C51 0.0136(9) 0.0111(9) 0.0220(10) 0.0030(7) 0.0004(8) 0.0022(8)
C53 0.0157(10) 0.0109(9) 0.0224(10) 0.0006(7) 0.0040(8) -0.0039(8)
C54 0.0160(10) 0.0137(9) 0.0166(9) -0.0002(7) 0.0039(8) -0.0049(7)
C55 0.0152(9) 0.0115(9) 0.0184(10) -0.0021(7) -0.0005(8) -0.0043(7)
C56 0.0162(10) 0.0095(9) 0.0207(10) -0.0030(7) 0.0020(8) -0.0025(8)
C57 0.0131(9) 0.0106(9) 0.0182(10) -0.0041(7) 0.0017(7) -0.0005(7)
C58 0.0160(10) 0.0111(9) 0.0181(10) -0.0025(7) 0.0029(8) 0.0040(7)
C59 0.0153(10) 0.0109(9) 0.0202(10) -0.0007(7) 0.0019(8) 0.0047(8)
C60 0.0178(10) 0.0081(9) 0.0211(10) -0.0008(7) 0.0021(8) 0.0000(7)
C61 0.0149(9) 0.0125(9) 0.0214(10) -0.0003(7) 0.0051(8) 0.0010(8)
C62 0.0153(10) 0.0186(10) 0.0162(10) -0.0014(8) 0.0008(8) 0.0056(8)
C63 0.0169(10) 0.0181(10) 0.0158(9) -0.0022(8) 0.0028(8) -0.0030(8)
C64 0.0117(9) 0.0157(10) 0.0228(10) -0.0001(7) 0.0040(8) -0.0005(8)
C65 0.0155(10) 0.0189(10) 0.0196(10) -0.0013(8) 0.0060(8) 0.0025(8)
C66 0.0101(9) 0.0152(9) 0.0147(9) -0.0012(7) 0.0012(7) 0.0000(7)
C67 0.0159(10) 0.0178(10) 0.0131(9) -0.0021(8) 0.0031(7) 0.0013(8)
C68 0.0162(10) 0.0161(10) 0.0247(11) 0.0013(8) 0.0049(8) -0.0029(8)
C69 0.0256(12) 0.0289(13) 0.0322(13) 0.0020(10) 0.0040(10) 0.0001(11)
Cl1 0.0641(5) 0.0305(4) 0.0525(5) 0.0121(3) -0.0302(4) -0.0050(3)
Cl2 0.0327(4) 0.0348(4) 0.1032(8) -0.0068(3) 0.0158(4) 0.0022(4)
Cl3 0.0261(3) 0.0569(5) 0.0438(4) -0.0025(3) 0.0176(3) 0.0046(3)
F611 0.0221(7) 0.0147(6) 0.0430(8) -0.0057(5) 0.0150(6) 0.0004(6)
F612 0.0369(8) 0.0144(6) 0.0260(7) -0.0014(6) 0.0104(6) -0.0060(5)
F613 0.0263(7) 0.0165(6) 0.0343(8) 0.0046(5) -0.0013(6) 0.0071(6)
F621 0.0191(7) 0.0282(8) 0.0344(8) -0.0077(6) -0.0001(6) 0.0177(6)
F622 0.0296(8) 0.0238(7) 0.0313(8) 0.0124(6) 0.0080(6) 0.0124(6)
F623 0.0379(8) 0.0251(7) 0.0164(6) -0.0038(6) -0.0074(6) 0.0063(5)
F631 0.0291(8) 0.0303(8) 0.0177(6) 0.0015(6) -0.0075(6) -0.0080(6)
F632 0.0291(8) 0.0420(9) 0.0328(8) -0.0133(7) 0.0182(7) -0.0217(7)
F633 0.0440(9) 0.0151(6) 0.0218(7) 0.0016(6) 0.0045(6) -0.0037(5)
F641 0.0128(6) 0.0263(7) 0.0421(8) -0.0010(5) 0.0091(6) -0.0121(6)
F642 0.0140(6) 0.0456(9) 0.0231(7) -0.0055(6) -0.0023(5) 0.0012(6)
F643 0.0161(6) 0.0197(7) 0.0451(9) -0.0042(5) 0.0071(6) 0.0073(6)
F651 0.0480(10) 0.0303(8) 0.0457(10) 0.0067(7) 0.0385(8) 0.0066(7)
F652 0.0276(8) 0.0387(9) 0.0296(8) -0.0201(7) 0.0017(6) 0.0085(7)
F653 0.0258(7) 0.0323(8) 0.0256(7) -0.0016(6) 0.0042(6) 0.0164(6)
F661 0.0151(6) 0.0218(7) 0.0227(7) 0.0026(5) 0.0008(5) 0.0084(5)
F662 0.0120(6) 0.0260(7) 0.0169(6) 0.0010(5) 0.0039(5) -0.0018(5)
F663 0.0114(6) 0.0203(6) 0.0226(6) -0.0046(5) -0.0008(5) -0.0043(5)
F671 0.0252(7) 0.0234(7) 0.0219(7) -0.0044(6) 0.0109(5) -0.0073(5)
F672 0.0182(6) 0.0238(7) 0.0171(6) -0.0014(5) 0.0069(5) 0.0055(5)
F673 0.0125(6) 0.0342(8) 0.0173(6) 0.0025(5) 0.0028(5) 0.0042(5)
F681 0.0211(7) 0.0169(6) 0.0360(8) 0.0066(5) 0.0036(6) -0.0026(6)
F682 0.0149(6) 0.0264(7) 0.0425(9) -0.0024(5) 0.0120(6) -0.0114(6)
F683 0.0256(7) 0.0288(8) 0.0237(7) 0.0048(6) 0.0053(6) -0.0076(6)

loop_
_atom_type_symbol
_atom_type_description
_atom_type_scat_dispersion_real
_atom_type_scat_dispersion_imag
_atom_type_scat_source
C C 0.0033 0.0016 'International Tables Vol C Tables 4.2.6.8 and 6.1.1.4'
F F 0.0171 0.0103 'International Tables Vol C Tables 4.2.6.8 and 6.1.1.4'
Cl Cl 0.1484 0.1585 'International Tables Vol C Tables 4.2.6.8 and 6.1.1.4'
D D 0.0000 0.0000 'International Tables Vol C Tables 4.2.6.8 and 6.1.1.4'

loop_
_geom_angle_atom_site_label_1
_geom_angle_atom_site_label_2
_geom_angle_atom_site_label_3
_geom_angle
C9 C1 C2 108.16(16)
C9 C1 C61 114.83(16)
C2 C1 C61 111.72(16)
C9 C1 C5 109.83(16)
C2 C1 C5 101.17(15)
C61 C1 C5 110.26(16)
C12 C2 C3 120.04(18)
C12 C2 C1 123.83(18)
C3 C2 C1 108.72(17)
C15 C3 C2 121.22(18)
C15 C3 C4 122.99(18)
C2 C3 C4 107.25(17)
C5 C4 C3 111.20(18)
C5 C4 C18 125.05(18)
C3 C4 C18 120.14(17)
C4 C5 C6 123.67(18)
C4 C5 C1 109.75(17)
C6 C5 C1 123.58(17)
C5 C6 C7 109.37(16)
C5 C6 C20 108.41(16)
C7 C6 C20 99.94(15)
C5 C6 C62 115.05(17)
C7 C6 C62 111.23(16)
C20 C6 C62 111.75(16)
C8 C7 C22 119.81(18)
C8 C7 C6 123.27(18)
C22 C7 C6 109.96(16)
C7 C8 C9 123.53(18)
C7 C8 C25 120.66(18)
C9 C8 C25 107.21(17)
C10 C9 C8 107.64(17)
C10 C9 C1 124.68(18)
C8 C9 C1 121.32(17)
C9 C10 C26 108.51(17)
C9 C10 C11 124.05(18)
C26 C10 C11 122.48(17)
C10 C11 C63 115.30(17)
C10 C11 C12 108.21(16)
C63 C11 C12 111.37(16)
C10 C11 C29 108.65(16)
C63 C11 C29 111.50(16)
C12 C11 C29 100.78(16)
C2 C12 C13 119.29(18)
C2 C12 C11 123.53(18)
C13 C12 C11 109.58(17)
C14 C13 C12 120.41(18)
C14 C13 C30 119.73(19)
C12 C13 C30 109.39(18)
C13 C14 C15 120.20(18)
C13 C14 C33 120.27(18)
C15 C14 C33 108.90(18)
C3 C15 C14 118.40(18)
C3 C15 C16 123.91(18)
C14 C15 C16 110.05(17)
C17 C16 C15 109.35(16)
C17 C16 C64 114.79(17)
C15 C16 C64 110.52(16)
C17 C16 C34 109.50(16)
C15 C16 C34 100.71(16)
C64 C16 C34 111.06(16)
C37 C17 C16 122.44(18)
C37 C17 C18 110.07(17)
C16 C17 C18 124.00(17)
C4 C18 C19 108.18(16)
C4 C18 C65 111.10(17)
C19 C18 C65 110.96(16)
C4 C18 C17 111.02(16)
C19 C18 C17 101.33(16)
C65 C18 C17 113.74(16)
C20 C19 C38 120.56(19)
C20 C19 C18 123.22(18)
C38 C19 C18 109.02(17)
C19 C20 C21 118.99(19)
C19 C20 C6 123.97(18)
C21 C20 C6 110.10(17)
C40 C21 C20 120.50(18)
C40 C21 C22 119.83(18)
C20 C21 C22 109.81(18)
C23 C22 C21 120.22(19)
C23 C22 C7 121.54(18)
C21 C22 C7 107.15(17)
C22 C23 C42 120.41(19)
C22 C23 C24 121.86(18)
C42 C23 C24 110.04(17)
C25 C24 C66 112.75(16)
C25 C24 C23 109.74(16)
C66 C24 C23 109.89(16)
C25 C24 C44 108.28(16)
C66 C24 C44 114.77(16)
C23 C24 C44 100.71(16)
C26 C25 C8 107.67(17)
C26 C25 C24 125.40(18)
C8 C25 C24 122.21(17)
C25 C26 C10 108.90(17)
C25 C26 C27 123.53(18)
C10 C26 C27 122.97(17)
C26 C27 C67 114.77(17)
C26 C27 C45 108.41(16)
C67 C27 C45 111.08(16)
C26 C27 C28 108.38(16)
C67 C27 C28 112.26(16)
C45 C27 C28 101.00(16)
C29 C28 C47 120.06(19)
C29 C28 C27 124.23(18)
C47 C28 C27 109.19(17)
C28 C29 C30 119.46(19)
C28 C29 C11 124.79(18)
C30 C29 C11 109.35(17)
C31 C30 C29 121.28(19)
C31 C30 C13 120.15(19)
C29 C30 C13 108.49(18)
C30 C31 C48 119.26(19)
C30 C31 C32 120.13(19)
C48 C31 C32 108.03(18)
C33 C32 C50 119.37(19)
C33 C32 C31 119.78(19)
C50 C32 C31 108.01(18)
C32 C33 C34 120.90(19)
C32 C33 C14 119.91(19)
C34 C33 C14 108.63(18)
C35 C34 C33 119.69(19)
C35 C34 C16 124.27(19)
C33 C34 C16 109.21(17)
C34 C35 C51 120.05(19)
C34 C35 C36 122.42(19)
C51 C35 C36 109.31(18)
C37 C36 C68 111.31(17)
C37 C36 C35 108.69(17)
C68 C36 C35 114.22(17)
C37 C36 C53 110.66(17)
C68 C36 C53 110.32(17)
C35 C36 C53 101.20(17)
C17 C37 C38 110.38(18)
C17 C37 C36 125.69(18)
C38 C37 C36 120.48(18)
C39 C38 C19 121.51(19)
C39 C38 C37 121.35(19)
C19 C38 C37 107.64(17)
C38 C39 C40 118.56(19)
C38 C39 C54 120.06(19)
C40 C39 C54 107.80(18)
C21 C40 C39 119.66(18)
C21 C40 C41 119.67(18)
C39 C40 C41 108.28(18)
C42 C41 C40 119.53(19)
C42 C41 C55 119.99(19)
C40 C41 C55 108.30(18)
C41 C42 C23 120.23(19)
C41 C42 C43 120.22(19)
C23 C42 C43 108.96(17)
C57 C43 C44 121.31(18)
C57 C43 C42 119.63(18)
C44 C43 C42 108.57(17)
C45 C44 C43 119.42(19)
C45 C44 C24 123.01(18)
C43 C44 C24 109.71(17)
C44 C45 C46 120.17(19)
C44 C45 C27 123.71(18)
C46 C45 C27 109.29(17)
C58 C46 C45 120.77(19)
C58 C46 C47 119.84(19)
C45 C46 C47 109.10(18)
C48 C47 C28 120.70(19)
C48 C47 C46 120.18(19)
C28 C47 C46 108.95(18)
C47 C48 C31 119.13(19)
C47 C48 C49 119.98(19)
C31 C48 C49 108.30(18)
C59 C49 C48 119.92(19)
C59 C49 C50 120.0(2)
C48 C49 C50 107.51(18)
C51 C50 C32 119.18(19)
C51 C50 C49 120.23(19)
C32 C50 C49 108.15(18)
C60 C52 C53 120.63(19)
C60 C52 C51 120.24(19)
C53 C52 C51 108.71(18)
C50 C51 C35 120.70(19)
C50 C51 C52 119.68(19)
C35 C51 C52 109.03(18)
C54 C53 C52 119.7(2)
C54 C53 C36 122.77(19)
C52 C53 C36 110.03(18)
C53 C54 C55 120.30(19)
C53 C54 C39 120.53(19)
C55 C54 C39 107.62(18)
C56 C55 C54 120.36(19)
C56 C55 C41 119.94(19)
C54 C55 C41 107.99(18)
C55 C56 C60 119.50(19)
C55 C56 C57 119.84(19)
C60 C56 C57 108.06(18)
C43 C57 C58 119.03(19)
C43 C57 C56 120.37(19)
C58 C57 C56 107.93(18)
C46 C58 C57 119.17(19)
C46 C58 C59 119.87(19)
C57 C58 C59 108.02(18)
C49 C59 C60 120.29(19)
C49 C59 C58 120.18(19)
C60 C59 C58 107.61(18)
C52 C60 C56 119.45(19)
C52 C60 C59 119.52(19)
C56 C60 C59 108.39(18)
F612 C61 F613 107.26(17)
F612 C61 F611 107.46(17)
F613 C61 F611 107.62(17)
F612 C61 C1 111.86(17)
F613 C61 C1 111.36(17)
F611 C61 C1 111.06(17)
F621 C62 F622 107.31(18)
F621 C62 F623 107.92(17)
F622 C62 F623 106.71(17)
F621 C62 C6 111.97(17)
F622 C62 C6 112.22(17)
F623 C62 C6 110.46(17)
F633 C63 F632 107.49(18)
F633 C63 F631 107.37(17)
F632 C63 F631 107.01(18)
F633 C63 C11 112.18(17)
F632 C63 C11 112.20(17)
F631 C63 C11 110.33(17)
F641 C64 F642 107.87(17)
F641 C64 F643 107.51(18)
F642 C64 F643 107.14(18)
F641 C64 C16 111.64(17)
F642 C64 C16 110.86(17)
F643 C64 C16 111.61(17)
F652 C65 F651 108.73(18)
F652 C65 F653 106.81(18)
F651 C65 F653 106.74(18)
F652 C65 C18 112.46(18)
F651 C65 C18 110.93(18)
F653 C65 C18 110.92(17)
F662 C66 F663 108.05(16)
F662 C66 F661 107.23(16)
F663 C66 F661 107.58(16)
F662 C66 C24 112.55(16)
F663 C66 C24 111.05(16)
F661 C66 C24 110.17(16)
F673 C67 F671 107.52(18)
F673 C67 F672 108.14(17)
F671 C67 F672 107.09(16)
F673 C67 C27 111.66(16)
F671 C67 C27 111.94(17)
F672 C67 C27 110.29(17)
F682 C68 F683 107.64(18)
F682 C68 F681 107.00(18)
F683 C68 F681 107.66(18)
F682 C68 C36 112.74(18)
F683 C68 C36 110.89(18)
F681 C68 C36 110.69(18)
Cl2 C69 Cl3 111.47(15)
Cl2 C69 Cl1 110.11(15)
Cl3 C69 Cl1 110.62(15)

loop_
_geom_bond_atom_site_label_1
_geom_bond_atom_site_label_2
_geom_bond_distance
C1 C9 1.511(3)
C1 C2 1.532(3)
C1 C61 1.537(3)
C1 C5 1.548(3)
C2 C12 1.370(3)
C2 C3 1.432(3)
C3 C15 1.379(3)
C3 C4 1.466(3)
C4 C5 1.344(3)
C4 C18 1.512(3)
C5 C6 1.525(3)
C6 C7 1.539(3)
C6 C20 1.540(3)
C6 C62 1.550(3)
C7 C8 1.351(3)
C7 C22 1.469(3)
C8 C9 1.463(3)
C8 C25 1.465(3)
C9 C10 1.368(3)
C10 C26 1.482(3)
C10 C11 1.510(3)
C11 C63 1.535(3)
C11 C12 1.541(3)
C11 C29 1.546(3)
C12 C13 1.426(3)
C13 C14 1.398(3)
C13 C30 1.449(3)
C14 C15 1.424(3)
C14 C33 1.449(3)
C15 C16 1.535(3)
C16 C17 1.521(3)
C16 C64 1.542(3)
C16 C34 1.544(3)
C17 C37 1.355(3)
C17 C18 1.550(3)
C18 C19 1.526(3)
C18 C65 1.544(3)
C19 C20 1.365(3)
C19 C38 1.429(3)
C20 C21 1.435(3)
C21 C40 1.404(3)
C21 C22 1.437(3)
C22 C23 1.381(3)
C23 C42 1.427(3)
C23 C24 1.538(3)
C24 C25 1.511(3)
C24 C66 1.534(3)
C24 C44 1.542(3)
C25 C26 1.361(3)
C26 C27 1.515(3)
C27 C67 1.532(3)
C27 C45 1.546(3)
C27 C28 1.547(3)
C28 C29 1.366(3)
C28 C47 1.439(3)
C29 C30 1.437(3)
C30 C31 1.392(3)
C31 C48 1.432(3)
C31 C32 1.455(3)
C32 C33 1.396(3)
C32 C50 1.435(3)
C33 C34 1.440(3)
C34 C35 1.366(3)
C35 C51 1.441(3)
C35 C36 1.538(3)
C36 C37 1.518(3)
C36 C68 1.531(3)
C36 C53 1.540(3)
C37 C38 1.473(3)
C38 C39 1.374(3)
C39 C40 1.436(3)
C39 C54 1.471(3)
C40 C41 1.442(3)
C41 C42 1.400(3)
C41 C55 1.452(3)
C42 C43 1.450(3)
C43 C57 1.397(3)
C43 C44 1.437(3)
C44 C45 1.375(3)
C45 C46 1.436(3)
C46 C58 1.402(3)
C46 C47 1.449(3)
C47 C48 1.400(3)
C48 C49 1.451(3)
C49 C59 1.396(3)
C49 C50 1.452(3)
C50 C51 1.398(3)
C52 C60 1.410(3)
C52 C53 1.427(3)
C52 C51 1.451(3)
C53 C54 1.383(3)
C54 C55 1.438(3)
C55 C56 1.398(3)
C56 C60 1.434(3)
C56 C57 1.454(3)
C57 C58 1.441(3)
C58 C59 1.454(3)
C59 C60 1.448(3)
C61 F612 1.332(2)
C61 F613 1.333(2)
C61 F611 1.334(2)
C62 F621 1.325(2)
C62 F622 1.332(3)
C62 F623 1.336(3)
C63 F633 1.327(3)
C63 F632 1.329(3)
C63 F631 1.337(3)
C64 F641 1.326(2)
C64 F642 1.329(3)
C64 F643 1.337(3)
C65 F652 1.327(3)
C65 F651 1.327(3)
C65 F653 1.335(3)
C66 F662 1.331(2)
C66 F663 1.336(2)
C66 F661 1.344(2)
C67 F673 1.330(2)
C67 F671 1.339(2)
C67 F672 1.342(2)
C68 F682 1.334(3)
C68 F683 1.339(3)
C68 F681 1.341(3)
C69 Cl2 1.730(3)
C69 Cl3 1.752(3)
C69 Cl1 1.756(3)
